data_2006667
loop_
_publ_author_name
'Hempel, Andrew'
'Lane, Byron G.'
'Camerman, Norman'

_publ_section_title
;
 Pseudouridine
;
_journal_issue 11
_journal_name_full 'Acta Crystallographica Section C'
_journal_page_first 1707
_journal_page_last 1709
_journal_paper_doi 10.1107/S0108270197009323
_journal_volume 53
_journal_year 1997
_chemical_formula_moiety 'C9 H12 N2 O6'
_chemical_formula_sum 'C9 H12 N2 O6'
_chemical_formula_weight 244.21
_chemical_name_common Pseudouridine
_chemical_name_systematic
;
 2,4(1H,3H)-Pyrimidinedione,5-\b-D-ribofuranosyl
;
_space_group_IT_number 1
_symmetry_cell_setting triclinic
_symmetry_space_group_name_Hall 'P 1'
_symmetry_space_group_name_H-M 'P 1'
_audit_creation_method SHELXL
_cell_angle_alpha 83.3087(14)
_cell_angle_beta 88.388(2)
_cell_angle_gamma 71.835(2)
_cell_formula_units_Z 2
_cell_length_a 5.1318(2)
_cell_length_b 6.9156(3)
_cell_length_c 14.9166(6)
_cell_measurement_reflns_used 27
_cell_measurement_temperature 293(2)
_cell_measurement_theta_max 30
_cell_measurement_theta_min 22
_cell_volume 499.55(4)
_computing_cell_refinement 'Siemens P4 software'
_computing_data_collection 'Siemens P4 software'
_computing_data_reduction 'Siemens P4 software'
_computing_molecular_graphics 'ZORTEP (Zsolnai, 1995) & ORTEPIII (Burnett & Johnson, 1996)'
_computing_structure_refinement 'SHELXL93 (Sheldrick, 1993)'
_computing_structure_solution 'SHELXS86 (Sheldrick, 1990)'
_diffrn_ambient_temperature 293(2)
_diffrn_measurement_device 'Siemens P4 SMART CCD'
_diffrn_measurement_method '\w rotation'
_diffrn_radiation_monochromator graphite
_diffrn_radiation_source rotating-anode
_diffrn_radiation_type MoK\a
_diffrn_radiation_wavelength 0.71013
_diffrn_reflns_av_R_equivalents 0.0675
_diffrn_reflns_av_sigmaI/netI 0.2215
_diffrn_reflns_limit_h_max 7
_diffrn_reflns_limit_h_min -7
_diffrn_reflns_limit_k_max 9
_diffrn_reflns_limit_k_min -9
_diffrn_reflns_limit_l_max 21
_diffrn_reflns_limit_l_min -21
_diffrn_reflns_number 5997
_diffrn_reflns_theta_max 30.62
_diffrn_reflns_theta_min 1.37
_diffrn_standards_decay_% none
_exptl_absorpt_coefficient_mu 0.138
_exptl_absorpt_correction_type none
_exptl_crystal_colour colourless
_exptl_crystal_density_diffrn 1.624
_exptl_crystal_density_meas ?
_exptl_crystal_description plate
_exptl_crystal_F_000 256
_exptl_crystal_size_max 0.6
_exptl_crystal_size_mid 0.2
_exptl_crystal_size_min 0.02
_refine_diff_density_max 0.665
_refine_diff_density_min -0.354
_refine_ls_abs_structure_details '2948 Friedel pairs'
_refine_ls_abs_structure_Flack '2(2) (Flack, 1983)'
_refine_ls_extinction_method none
_refine_ls_goodness_of_fit_all 0.927
_refine_ls_goodness_of_fit_obs 1.044
_refine_ls_hydrogen_treatment 'hydrogens riding on parent atoms'
_refine_ls_matrix_type full
_refine_ls_number_parameters 313
_refine_ls_number_reflns 5995
_refine_ls_number_restraints 3
_refine_ls_restrained_S_all 0.950
_refine_ls_restrained_S_obs 1.043
_refine_ls_R_factor_all 0.2477
_refine_ls_R_factor_obs .0918
_refine_ls_shift/esd_max -0.001
_refine_ls_shift/esd_mean 0.000
_refine_ls_structure_factor_coef Fsqd
_refine_ls_weighting_details 'w = 1/[\s^2^(Fo^2^)+(0.1330P)^2^] where P=(Fo^2^+2Fc^2^)/3'
_refine_ls_weighting_scheme calc
_refine_ls_wR_factor_all 0.2851
_refine_ls_wR_factor_obs .1898
_reflns_number_observed 2286
_reflns_number_total 5997
_reflns_observed_criterion >2sigma(I)
_cod_data_source_file fg1303.cif
_cod_data_source_block Pseudo
_cod_depositor_comments
;
The following automatic conversions were performed:
'_symmetry_cell_setting' value 'Triclinic' changed to 'triclinic'
according to '/home/saulius/struct/CIF-dictionaries/cif_core.dic'
dictionary named 'cif_core.dic' version 2.4.1 from 2010-06-29.

Automatic conversion script
Id: cif_fix_enum 1527 2010-12-29 10:47:43Z saulius 

The following automatic conversions were performed:

'_exptl_crystal_density_meas' value 'not measured' was changed to '?'
- the value is perceived as not measured.

Automatic conversion script
Id: cif_fix_values 3008 2015-01-20 13:52:24Z robertas 

The following automatic conversions were performed:

'_refine_ls_weighting_scheme' value 'calc w =
1/[\s^2^(Fo^2^)+(0.1330P)^2^] where P=(Fo^2^+2Fc^2^)/3' was changed
to 'calc'. New tag '_refine_ls_weighting_details' was created. The
value of the new tag was set to 'w = 1/[\s^2^(Fo^2^)+(0.1330P)^2^]
where P=(Fo^2^+2Fc^2^)/3'.

Automatic conversion script
Id: cif_fix_values 3143 2015-03-26 13:38:13Z robertas 
;
_cod_database_code 2006667

loop_
_symmetry_equiv_pos_as_xyz
'x, y, z'

loop_
_atom_site_aniso_label
_atom_site_aniso_U_11
_atom_site_aniso_U_22
_atom_site_aniso_U_33
_atom_site_aniso_U_12
_atom_site_aniso_U_13
_atom_site_aniso_U_23
N1A .029(3) .027(3) .041(4) -.002(3) -.012(3) -.018(3)
C2A .028(4) .036(5) .033(5) -.007(3) -.001(3) -.007(4)
O2A .037(3) .039(3) .038(3) -.007(2) -.017(2) -.010(2)
N3A .024(3) .028(3) .034(4) -.005(2) -.003(2) -.002(3)
C4A .026(4) .038(5) .033(4) -.014(3) .003(3) -.008(4)
O4A .038(3) .037(3) .046(3) -.002(2) -.008(2) -.012(2)
C5A .019(3) .037(4) .030(4) -.007(3) .001(3) -.008(3)
C6A .021(3) .039(4) .030(4) -.009(3) -.002(3) -.005(4)
C1'A .026(4) .038(5) .038(5) -.008(3) -.002(3) -.010(4)
O1'A .026(2) .050(3) .035(3) -.006(2) -.002(2) -.010(2)
C2'A .022(3) .052(5) .042(5) -.006(3) .004(3) -.022(4)
O2'A .042(3) .056(4) .060(4) -.009(3) -.019(3) -.026(3)
C3'A .034(4) .046(5) .034(4) -.020(3) .005(3) -.018(4)
O3'A .052(3) .082(5) .038(3) -.032(3) .001(3) -.009(3)
C4'A .022(3) .043(4) .036(4) -.011(3) -.008(3) -.006(3)
C5'A .040(4) .035(5) .050(5) -.012(3) .005(4) -.004(4)
O5'A .058(4) .060(4) .084(5) -.015(3) .003(4) -.025(4)
N1B .026(3) .036(4) .032(4) -.002(3) -.007(3) -.010(3)
C2B .024(3) .027(4) .031(4) -.004(3) -.003(3) -.005(3)
O2B .029(3) .041(3) .046(4) -.004(2) -.016(2) -.015(3)
N3B .026(3) .030(3) .038(4) -.003(2) -.007(3) -.010(3)
C4B .027(4) .027(4) .037(4) -.008(3) -.004(3) -.004(3)
O4B .033(3) .044(3) .055(4) .001(3) -.014(2) -.012(3)
C5B .030(4) .035(4) .032(4) -.011(3) -.001(3) -.008(4)
C6B .021(3) .028(4) .037(4) -.003(3) .000(3) -.010(3)
C1'B .019(3) .038(5) .033(4) -.007(3) -.003(3) -.012(3)
O1'B .052(3) .041(3) .035(3) -.025(3) .001(2) -.004(2)
C2'B .029(3) .029(4) .032(4) -.009(3) -.012(3) -.003(3)
O2'B .056(3) .033(3) .045(3) -.014(3) -.008(3) -.003(3)
C3'B .026(3) .042(5) .039(4) -.006(3) -.002(3) -.019(4)
O3'B .026(2) .055(3) .041(3) -.002(2) -.011(2) -.014(3)
C4'B .024(3) .036(4) .037(4) -.011(3) .003(3) -.011(3)
C5'B .031(4) .044(5) .048(5) -.010(3) -.005(3) -.009(4)
O5'B .042(3) .040(3) .071(4) -.009(2) .015(3) -.020(3)

loop_
_atom_site_label
_atom_site_fract_x
_atom_site_fract_y
_atom_site_fract_z
_atom_site_U_iso_or_equiv
_atom_site_thermal_displace_type
_atom_site_calc_flag
_atom_site_refinement_flags
_atom_site_occupancy
_atom_site_disorder_group
_atom_site_type_symbol
N1A .6746(11) -.3640(9) 1.1137(4) .0323(15) Uani d . 1 . N
H1A .7273 -.4830 1.0949 .033 Uiso calc R 1 . H
C2A .4366(13) -.2256(11) 1.0810(5) .033(2) Uani d . 1 . C
O2A .2942(9) -.2677(7) 1.0259(3) .0380(13) Uani d . 1 . O
N3A .3707(11) -.0388(9) 1.1119(4) .0297(13) Uani d . 1 . N
H3A .2247 .0530 1.0901 .033 Uiso calc R 1 . H
C4A .5190(13) .0169(12) 1.1760(5) .031(2) Uani d . 1 . C
O4A .4286(10) .1920(8) 1.1983(4) .0416(12) Uani d . 1 . O
C5A .7631(12) -.1368(11) 1.2088(5) .028(2) Uani d . 1 . C
C6A .8348(12) -.3196(11) 1.1761(5) .030(2) Uani d . 1 . C
H6A .9972 -.4188 1.1962 .033 Uiso calc R 1 . H
C1'A .9401(13) -.0850(12) 1.2774(5) .034(2) Uani d . 1 . C
H1'A .9726 .0446 1.2555 .033 Uiso calc R 1 . H
O1'A 1.1975(9) -.2461(8) 1.2875(3) .0376(12) Uani d . 1 . O
C2'A .8204(14) -.0729(12) 1.3725(5) .038(2) Uani d . 1 . C
H2'A .6194 -.0280 1.3720 .033 Uiso calc R 1 . H
O2'A .9295(11) .0550(9) 1.4187(4) .052(2) Uani d . 1 . O
H2'1 .8596 .1750 1.3981 .118 Uiso calc R 1 . H
C3'A .9425(14) -.2899(12) 1.4185(5) .035(2) Uani d . 1 . C
H3'A .8430 -.3787 1.3997 .033 Uiso calc R 1 . H
O3'A .9511(12) -.3032(10) 1.5121(4) .055(2) Uani d . 1 . O
H3'1 .8666 -.3803 1.5338 .118 Uiso calc R 1 . H
C4'A 1.2285(13) -.3443(11) 1.3775(5) .033(2) Uani d . 1 . C
H4'A 1.3456 -.2902 1.4116 .033 Uiso calc R 1 . H
C5'A 1.3596(15) -.5714(11) 1.3771(6) .041(2) Uani d . 1 . C
H5'1 1.3973 -.6359 1.4387 .033 Uiso calc R 1 . H
H5'2 1.2339 -.6283 1.3502 .033 Uiso calc R 1 . H
O5'A 1.6077(12) -.6142(10) 1.3276(5) .067(2) Uani d . 1 . O
H5'A 1.5863 -.6570 1.2803 .118 Uiso calc R 1 . H
N1B .8119(11) .0303(9) .9468(4) .0325(14) Uani d . 1 . N
H1B .9653 -.0573 .9654 .033 Uiso calc R 1 . H
C2B .7272(12) .2088(10) .9821(5) .028(2) Uani d . 1 . C
O2B .8578(9) .2498(8) 1.0419(3) .0392(13) Uani d . 1 . O
N3B .4797(11) .3415(10) .9493(4) .0317(14) Uani d . 1 . N
H3B .4217 .4571 .9711 .033 Uiso calc R 1 . H
C4B .3133(14) .3069(10) .8842(5) .031(2) Uani d . 1 . C
O4B .0977(9) .4386(8) .8624(4) .0461(14) Uani d . 1 . O
C5B .4241(14) .1105(11) .8497(5) .032(2) Uani d . 1 . C
C6B .6641(12) -.0205(11) .8814(5) .029(2) Uani d . 1 . C
H6B .7327 -.1470 .8594 .033 Uiso calc R 1 . H
C1'B .2666(12) .0600(11) .7763(5) .030(2) Uani d . 1 . C
H1'B .0723 .1397 .7793 .033 Uiso calc R 1 . H
O1'B .2945(10) -.1525(7) .7893(3) .0401(13) Uani d . 1 . O
C2'B .3722(13) .0962(11) .6802(5) .030(2) Uani d . 1 . C
H2'B .5730 .0533 .6822 .033 Uiso calc R 1 . H
O2'B .2752(10) .3007(8) .6409(4) .0446(14) Uani d . 1 . O
H2'2 .1093 .3415 .6444 .118 Uiso d R 1 . H
C3'B .2828(13) -.0543(11) .6315(5) .035(2) Uani d . 1 . C
H3'B .3944 -.0919 .5781 .033 Uiso calc R 1 . H
O3'B .0007(9) .0420(8) .6089(4) .0424(13) Uani d . 1 . O
H3'2 -.0323 .0088 .5605 .118 Uiso calc R 1 . H
C4'B .3250(12) -.2324(11) .7029(5) .031(2) Uani d . 1 . C
H4'B .1838 -.2981 .6963 .033 Uiso calc R 1 . H
C5'B .6059(14) -.3920(12) .7029(6) .041(2) Uani d . 1 . C
H5'3 .7454 -.3266 .7092 .033 Uiso calc R 1 . H
H5'4 .6214 -.4942 .7546 .033 Uiso calc R 1 . H
O5'B .6550(11) -.4908(8) .6227(4) .0512(14) Uani d . 1 . O
H5'B .5414 -.5495 .6196 .118 Uiso d R 1 . H

loop_
_atom_type_symbol
_atom_type_description
_atom_type_scat_dispersion_real
_atom_type_scat_dispersion_imag
_atom_type_scat_source
C C 0.0033 0.0016 'International Tables Vol C Tables 4.2.6.8 and 6.1.1.4'
H H 0.0000 0.0000 'International Tables Vol C Tables 4.2.6.8 and 6.1.1.4'
N N 0.0061 0.0033 'International Tables Vol C Tables 4.2.6.8 and 6.1.1.4'
O O 0.0106 0.0060 'International Tables Vol C Tables 4.2.6.8 and 6.1.1.4'

loop_
_geom_angle_atom_site_label_1
_geom_angle_atom_site_label_2
_geom_angle_atom_site_label_3
_geom_angle
C2A N1A C6A 122.0(6)
C2A N1A H1A 119.0(4)
C6A N1A H1A 119.0(4)
O2A C2A N1A 121.4(6)
O2A C2A N3A 123.0(6)
N1A C2A N3A 115.6(6)
C4A N3A C2A 125.8(6)
C4A N3A H3A 117.1(4)
C2A N3A H3A 117.1(4)
O4A C4A N3A 117.9(7)
O4A C4A C5A 126.5(7)
N3A C4A C5A 115.6(6)
C6A C5A C4A 118.9(6)
C6A C5A C1'A 122.5(6)
C4A C5A C1'A 118.5(6)
C5A C6A N1A 122.0(6)
C5A C6A H6A 119.0(4)
N1A C6A H6A 119.0(4)
O1'A C1'A C5A 108.6(6)
O1'A C1'A C2'A 105.2(6)
C5A C1'A C2'A 114.4(6)
O1'A C1'A H1'A 109.5(4)
C5A C1'A H1'A 109.5(4)
C2'A C1'A H1'A 109.5(4)
C1'A O1'A C4'A 110.0(5)
O2'A C2'A C3'A 106.6(6)
O2'A C2'A C1'A 109.1(6)
C3'A C2'A C1'A 103.4(6)
O2'A C2'A H2'A 112.4(4)
C3'A C2'A H2'A 112.4(3)
C1'A C2'A H2'A 112.4(4)
C2'A O2'A H2'1 109.5(4)
O3'A C3'A C4'A 112.1(6)
O3'A C3'A C2'A 114.0(6)
C4'A C3'A C2'A 99.9(6)
O3'A C3'A H3'A 110.1(4)
C4'A C3'A H3'A 110.1(4)
C2'A C3'A H3'A 110.1(4)
C3'A O3'A H3'1 109.5(4)
O1'A C4'A C3'A 106.6(5)
O1'A C4'A C5'A 109.8(6)
C3'A C4'A C5'A 112.7(6)
O1'A C4'A H4'A 109.2(3)
C3'A C4'A H4'A 109.2(4)
C5'A C4'A H4'A 109.2(4)
O5'A C5'A C4'A 110.9(6)
O5'A C5'A H5'1 109.5(4)
C4'A C5'A H5'1 109.5(4)
O5'A C5'A H5'2 109.5(4)
C4'A C5'A H5'2 109.5(4)
H5'1 C5'A H5'2 108.1
C5'A O5'A H5'A 109.5(4)
C2B N1B C6B 123.3(6)
C2B N1B H1B 118.4(4)
C6B N1B H1B 118.4(4)
O2B C2B N1B 122.5(6)
O2B C2B N3B 122.1(6)
N1B C2B N3B 115.3(6)
C4B N3B C2B 126.5(6)
C4B N3B H3B 116.8(4)
C2B N3B H3B 116.8(4)
O4B C4B N3B 119.1(6)
O4B C4B C5B 127.0(7)
N3B C4B C5B 114.0(6)
C6B C5B C4B 120.1(6)
C6B C5B C1'B 121.3(6)
C4B C5B C1'B 118.5(6)
C5B C6B N1B 120.9(6)
C5B C6B H6B 119.6(4)
N1B C6B H6B 119.6(4)
O1'B C1'B C2'B 104.7(5)
O1'B C1'B C5B 109.3(6)
C2'B C1'B C5B 114.5(5)
O1'B C1'B H1'B 109.4(3)
C2'B C1'B H1'B 109.4(4)
C5B C1'B H1'B 109.4(4)
C1'B O1'B C4'B 109.7(5)
O2'B C2'B C3'B 114.6(6)
O2'B C2'B C1'B 114.1(6)
C3'B C2'B C1'B 101.9(5)
O2'B C2'B H2'B 108.7(3)
C3'B C2'B H2'B 108.7(3)
C1'B C2'B H2'B 108.7(3)
C2'B O2'B H2'2 109.2(4)
O3'B C3'B C4'B 112.3(6)
O3'B C3'B C2'B 106.4(5)
C4'B C3'B C2'B 102.0(6)
O3'B C3'B H3'B 111.9(4)
C4'B C3'B H3'B 111.9(4)
C2'B C3'B H3'B 111.9(4)
C3'B O3'B H3'2 109.5(3)
O1'B C4'B C3'B 107.2(5)
O1'B C4'B C5'B 107.1(5)
C3'B C4'B C5'B 114.7(6)
O1'B C4'B H4'B 109.2(3)
C3'B C4'B H4'B 109.2(3)
C5'B C4'B H4'B 109.2(4)
O5'B C5'B C4'B 112.5(6)
O5'B C5'B H5'3 109.1(4)
C4'B C5'B H5'3 109.1(4)
O5'B C5'B H5'4 109.1(4)
C4'B C5'B H5'4 109.1(4)
H5'3 C5'B H5'4 107.8
C5'B O5'B H5'B 108.0(4)

loop_
_geom_bond_atom_site_label_1
_geom_bond_atom_site_label_2
_geom_bond_site_symmetry_2
_geom_bond_distance
_geom_bond_publ_flag
N1A C2A . 1.357(8) yes
N1A C6A . 1.380(9) yes
N1A H1A . .86 ?
C2A O2A . 1.231(8) yes
C2A N3A . 1.361(9) yes
N3A C4A . 1.397(9) yes
N3A H3A . .86 ?
C4A O4A . 1.236(9) yes
C4A C5A . 1.422(9) yes
C5A C6A . 1.347(10) yes
C5A C1'A . 1.530(10) yes
C6A H6A . .93 ?
C1'A O1'A . 1.437(8) yes
C1'A C2'A . 1.531(11) yes
C1'A H1'A . .98 ?
O1'A C4'A . 1.422(8) yes
C2'A O2'A . 1.429(9) yes
C2'A C3'A . 1.521(11) yes
C2'A H2'A . .98 ?
O2'A H2'1 . .82 ?
C3'A O3'A . 1.389(9) yes
C3'A C4'A . 1.526(9) yes
C3'A H3'A . .98 ?
O3'A H3'1 . .82 ?
C4'A C5'A . 1.504(10) yes
C4'A H4'A . .98 ?
C5'A O5'A . 1.420(9) yes
C5'A H5'1 . .97 ?
C5'A H5'2 . .97 ?
O5'A H5'A . .82 ?
N1B C2B . 1.339(9) yes
N1B C6B . 1.392(9) yes
N1B H1B . .86 ?
C2B O2B . 1.240(8) yes
C2B N3B . 1.378(8) yes
N3B C4B . 1.400(9) yes
N3B H3B . .86 ?
C4B O4B . 1.217(8) yes
C4B C5B . 1.448(10) yes
C5B C6B . 1.341(9) yes
C5B C1'B . 1.512(9) yes
C6B H6B . .93 ?
C1'B O1'B . 1.422(9) yes
C1'B C2'B . 1.539(10) yes
C1'B H1'B . .98 ?
O1'B C4'B . 1.447(8) yes
C2'B O2'B . 1.406(9) yes
C2'B C3'B . 1.521(10) yes
C2'B H2'B . .98 ?
O2'B H2'2 . .81 ?
C3'B O3'B . 1.424(8) yes
C3'B C4'B . 1.496(10) yes
C3'B H3'B . .98 ?
O3'B H3'2 . .82 ?
C4'B C5'B . 1.518(9) yes
C4'B H4'B . .98 ?
C5'B O5'B . 1.424(9) yes
C5'B H5'3 . .97 ?
C5'B H5'4 . .97 ?
O5'B H5'B . .81 ?

loop_
_geom_hbond_atom_site_label_D
_geom_hbond_atom_site_label_H
_geom_hbond_atom_site_label_A
_geom_hbond_site_symmetry_A
_geom_hbond_distance_DH
_geom_hbond_distance_HA
_geom_hbond_distance_DA
_geom_hbond_angle_DHA
N1A H1A O2B 1_545 0.86 2.01 2.87(2) 176
N3A H3A O2B 1_455 0.86 2.04 2.90(3) 174
N1B H1B O2A 1_655 0.86 2.01 2.86(3) 172
N3B H3B O2A 1_565 0.86 2.07 2.93(2) 178
O2'A H2'1 O5'A 1_465 0.82 1.86 2.62(3) 154
O3'A H3'1 O5'B 1_556 0.82 1.93 2.70(3) 157
O5'A H5'A O4A 1_645 0.82 2.03 2.80(2) 156
O2'B H2'2 O5'B 1_465 0.81 2.27 3.06(3) 165
O3'B H3'2 O2'A 1_454 0.82 2.11 2.86(3) 152
O3'B H3'2 O3'A 1_454 0.82 2.38 3.01(3) 134
O5'B H5'B O2'B 1_545 0.81 1.96 2.75(2) 168

loop_
_geom_torsion_atom_site_label_1
_geom_torsion_atom_site_label_2
_geom_torsion_atom_site_label_3
_geom_torsion_atom_site_label_4
_geom_torsion
C6A N1A C2A O2A -179.3(7)
C6A N1A C2A N3A 1.8(9)
O2A C2A N3A C4A 178.2(7)
N1A C2A N3A C4A -3.0(10)
C2A N3A C4A O4A -178.6(7)
C2A N3A C4A C5A 1.7(10)
O4A C4A C5A C6A -178.9(7)
N3A C4A C5A C6A 0.8(9)
O4A C4A C5A C1'A -1.2(11)
N3A C4A C5A C1'A 178.5(6)
C4A C5A C6A N1A -1.8(10)
C1'A C5A C6A N1A -179.4(6)
C2A N1A C6A C5A 0.5(10)
C6A C5A C1'A O1'A 8.5(10)
C4A C5A C1'A O1'A -169.1(6)
C6A C5A C1'A C2'A -108.6(8)
C4A C5A C1'A C2'A 73.8(8)
C5A C1'A O1'A C4'A -116.9(6)
C2'A C1'A O1'A C4'A 5.9(7)
O1'A C1'A C2'A O2'A 85.2(7)
C5A C1'A C2'A O2'A -155.7(6)
O1'A C1'A C2'A C3'A -27.9(7)
C5A C1'A C2'A C3'A 91.2(7)
O2'A C2'A C3'A O3'A 42.1(7)
C1'A C2'A C3'A O3'A 157.0(5)
O2'A C2'A C3'A C4'A -77.7(6)
C1'A C2'A C3'A C4'A 37.3(6)
C1'A O1'A C4'A C3'A 18.6(7)
C1'A O1'A C4'A C5'A 140.9(6)
O3'A C3'A C4'A O1'A -155.9(6)
C2'A C3'A C4'A O1'A -34.8(7)
O3'A C3'A C4'A C5'A 83.6(8)
C2'A C3'A C4'A C5'A -155.3(6)
O1'A C4'A C5'A O5'A 53.4(8)
C3'A C4'A C5'A O5'A 172.0(6)
C6B N1B C2B O2B 178.2(7)
C6B N1B C2B N3B 0.2(10)
O2B C2B N3B C4B -177.9(7)
N1B C2B N3B C4B 0.1(10)
C2B N3B C4B O4B 179.4(7)
C2B N3B C4B C5B -0.6(9)
O4B C4B C5B C6B -179.2(7)
N3B C4B C5B C6B 0.9(9)
O4B C4B C5B C1'B 2.2(11)
N3B C4B C5B C1'B -177.7(6)
C4B C5B C6B N1B -0.8(10)
C1'B C5B C6B N1B 177.8(7)
C2B N1B C6B C5B 0.1(10)
C6B C5B C1'B O1'B 36.9(9)
C4B C5B C1'B O1'B -144.5(6)
C6B C5B C1'B C2'B -80.2(8)
C4B C5B C1'B C2'B 98.4(7)
C2'B C1'B O1'B C4'B -17.6(6)
C5B C1'B O1'B C4'B -140.7(5)
O1'B C1'B C2'B O2'B 158.1(5)
C5B C1'B C2'B O2'B -82.2(7)
O1'B C1'B C2'B C3'B 34.1(6)
C5B C1'B C2'B C3'B 153.8(6)
O2'B C2'B C3'B O3'B -42.9(8)
C1'B C2'B C3'B O3'B 80.8(6)
O2'B C2'B C3'B C4'B -160.6(6)
C1'B C2'B C3'B C4'B -36.9(6)
C1'B O1'B C4'B C3'B -6.4(6)
C1'B O1'B C4'B C5'B 117.2(6)
O3'B C3'B C4'B O1'B -85.8(6)
C2'B C3'B C4'B O1'B 27.7(6)
O3'B C3'B C4'B C5'B 155.4(6)
C2'B C3'B C4'B C5'B -91.1(6)
O1'B C4'B C5'B O5'B 176.8(6)
C3'B C4'B C5'B O5'B -64.4(8)

loop_
_cod_related_entry_id
_cod_related_entry_database
_cod_related_entry_code
1 ChemSpider 14319
